data_7160092
loop_
_publ_author_name
'Dapkekar, Anil Balajirao'
'Satyanarayana, Gedu'

_publ_section_title
;
 Electrochemically driven regioselective construction of
 4-sulfenyl-isochromenones from <i>o</i>-alkynylbenzoates and diaryl
 disulfides.
;
_journal_issue 35
_journal_name_full 'Organic &amp; biomolecular chemistry'
_journal_page_first 7111
_journal_page_last 7116
_journal_paper_doi 10.1039/d4ob01137f
_journal_volume 22
_journal_year 2024
_chemical_formula_moiety 'C23 H18 O4 S'
_chemical_formula_sum 'C23 H18 O4 S'
_chemical_formula_weight 390.43
_space_group_crystal_system monoclinic
_space_group_IT_number 14
_space_group_name_Hall '-P 2yn'
_space_group_name_H-M_alt 'P 1 21/n 1'
_atom_sites_solution_hydrogens geom
_atom_sites_solution_primary dual
_audit_creation_date 2024-01-08
_audit_creation_method
;
Olex2 1.5-alpha
(compiled 2023.11.24 svn.r209d9fb2 for OlexSys, GUI svn.r6869)
;
_audit_update_record
;
2024-03-31 deposited with the CCDC.	2024-08-09 downloaded from the CCDC.
;
_cell_angle_alpha 90
_cell_angle_beta 108.742(7)
_cell_angle_gamma 90
_cell_formula_units_Z 4
_cell_length_a 8.3863(19)
_cell_length_b 18.506(3)
_cell_length_c 12.780(2)
_cell_measurement_reflns_used 3715
_cell_measurement_temperature 149.00
_cell_measurement_theta_max 24.88
_cell_measurement_theta_min 2.58
_cell_volume 1878.2(6)
_computing_cell_refinement 'SAINT V8.40B (?, 2016)'
_computing_data_reduction 'SAINT V8.40B (?, 2016)'
_computing_molecular_graphics 'Olex2 1.5-alpha (Dolomanov et al., 2009)'
_computing_publication_material 'Olex2 1.5-alpha (Dolomanov et al., 2009)'
_computing_structure_refinement 'XL  (Sheldrick, 2008)'
_computing_structure_solution 'SHELXT 2018/2 (Sheldrick, 2018)'
_diffrn_ambient_temperature 149.00
_diffrn_measured_fraction_theta_full 1.000
_diffrn_measured_fraction_theta_max 1.000
_diffrn_measurement_device_type 'Bruker APEX-IV Photon II'
_diffrn_measurement_method '\f and \w scans'
_diffrn_radiation_type MoK\a
_diffrn_radiation_wavelength 0.71073
_diffrn_reflns_av_R_equivalents 0.0981
_diffrn_reflns_av_unetI/netI 0.0593
_diffrn_reflns_Laue_measured_fraction_full 1.000
_diffrn_reflns_Laue_measured_fraction_max 1.000
_diffrn_reflns_limit_h_max 9
_diffrn_reflns_limit_h_min -9
_diffrn_reflns_limit_k_max 22
_diffrn_reflns_limit_k_min -21
_diffrn_reflns_limit_l_max 15
_diffrn_reflns_limit_l_min -15
_diffrn_reflns_number 22124
_diffrn_reflns_point_group_measured_fraction_full 1.000
_diffrn_reflns_point_group_measured_fraction_max 1.000
_diffrn_reflns_theta_full 24.995
_diffrn_reflns_theta_max 24.995
_diffrn_reflns_theta_min 2.201
_diffrn_source_current 1.4
_diffrn_source_power 0.07
_diffrn_source_voltage 50.0
_diffrn_standards_number 0
_exptl_absorpt_coefficient_mu 0.200
_exptl_absorpt_correction_T_max 0.7454
_exptl_absorpt_correction_T_min 0.5069
_exptl_absorpt_correction_type multi-scan
_exptl_absorpt_process_details
;
SADABS-2016/2 (Bruker,2016/2) was used for absorption correction.
wR2(int) was 0.1683 before and 0.0788 after correction.
The Ratio of minimum to maximum transmission is 0.6800.
The \l/2 correction factor is Not present.
;
_exptl_crystal_colour 'metallic light colourless'
_exptl_crystal_colour_lustre metallic
_exptl_crystal_colour_modifier light
_exptl_crystal_colour_primary colourless
_exptl_crystal_density_diffrn 1.381
_exptl_crystal_description block
_exptl_crystal_F_000 816
_exptl_crystal_size_max 0.045
_exptl_crystal_size_mid 0.036
_exptl_crystal_size_min 0.012
_refine_diff_density_max 0.223
_refine_diff_density_min -0.229
_refine_diff_density_rms 0.051
_refine_ls_extinction_coef 0.0041(8)
_refine_ls_extinction_expression Fc^*^=kFc[1+0.001xFc^2^\l^3^/sin(2\q)]^-1/4^
_refine_ls_extinction_method 'SHELXL-2019/1 (Sheldrick 2019)'
_refine_ls_goodness_of_fit_ref 1.015
_refine_ls_hydrogen_treatment constr
_refine_ls_matrix_type full
_refine_ls_number_parameters 256
_refine_ls_number_reflns 3304
_refine_ls_number_restraints 0
_refine_ls_restrained_S_all 1.015
_refine_ls_R_factor_all 0.0659
_refine_ls_R_factor_gt 0.0421
_refine_ls_shift/su_max 0.000
_refine_ls_shift/su_mean 0.000
_refine_ls_structure_factor_coef Fsqd
_refine_ls_weighting_details 'w=1/[\s^2^(Fo^2^)+(0.0348P)^2^+0.7827P] where P=(Fo^2^+2Fc^2^)/3'
_refine_ls_weighting_scheme calc
_refine_ls_wR_factor_gt 0.0895
_refine_ls_wR_factor_ref 0.1004
_reflns_Friedel_coverage 0.000
_reflns_number_gt 2495
_reflns_number_total 3304
_reflns_threshold_expression 'I > 2\s(I)'
_cod_data_source_file d4ob01137f2.cif
_cod_data_source_block mo_gs_ab_cho_0m
_cod_depositor_comments 'Adding full bibliography for 7160092.cif.'
_cod_original_cell_volume 1878.3(6)
_cod_database_code 7160092
_shelx_shelxl_version_number 2019/1
_shelx_space_group_comment
;
The symmetry employed for this shelxl refinement is uniquely defined
by the following loop, which should always be used as a source of
symmetry information in preference to the above space-group names.
They are only intended as comments.
;
_shelx_estimated_absorpt_t_max 0.998
_shelx_estimated_absorpt_t_min 0.991
_olex2_refinement_description
;
1. Fixed Uiso
 At 1.2 times of:
  All C(H) groups
 At 1.5 times of:
  All C(H,H,H) groups
2.a Aromatic/amide H refined with riding coordinates:
 C3(H3), C4(H4), C9(H9), C10(H10), C13(H13), C14(H14), C15(H15), C16(H16),
 C19(H19), C20(H20), C21(H21), C22(H22)
2.b Idealised Me refined as rotating group:
 C1(H1A,H1B,H1C), C12(H12A,H12B,H12C)
;
_olex2_exptl_crystal_mounting_method 'Nylon loop used'
_olex2_submission_special_instructions 'No special instructions were received'

loop_
_space_group_symop_operation_xyz
'x, y, z'
'-x+1/2, y+1/2, -z+1/2'
'-x, -y, -z'
'x-1/2, -y-1/2, z-1/2'

loop_
_atom_site_label
_atom_site_type_symbol
_atom_site_fract_x
_atom_site_fract_y
_atom_site_fract_z
_atom_site_U_iso_or_equiv
_atom_site_adp_type
_atom_site_occupancy
_atom_site_site_symmetry_order
_atom_site_calc_flag
_atom_site_refinement_flags_posn
_atom_site_refinement_flags_adp
_atom_site_refinement_flags_occupancy
_atom_site_disorder_assembly
_atom_site_disorder_group
S1 S 0.06283(8) 0.18722(3) 0.65487(4) 0.02570(18) Uani 1 1 d . . . . .
O1 O 0.8426(2) 0.24715(9) 0.87254(12) 0.0336(4) Uani 1 1 d . . . . .
O2 O -0.2153(2) 0.46651(9) 0.44908(13) 0.0425(5) Uani 1 1 d . . . . .
O3 O 0.31243(19) 0.09312(7) 0.47194(11) 0.0226(4) Uani 1 1 d . . . . .
O4 O 0.2461(2) 0.02831(8) 0.31943(12) 0.0275(4) Uani 1 1 d . . . . .
C1 C 0.9842(3) 0.20210(14) 0.92565(19) 0.0369(6) Uani 1 1 d . . . . .
H1A H 0.948072 0.161884 0.962601 0.055 Uiso 1 1 calc R U . . .
H1B H 1.070009 0.230514 0.980371 0.055 Uiso 1 1 calc R U . . .
H1C H 1.031358 0.183056 0.870337 0.055 Uiso 1 1 calc R U . . .
C2 C 0.7109(3) 0.21687(12) 0.79119(17) 0.0249(5) Uani 1 1 d . . . . .
C3 C 0.5751(3) 0.26228(12) 0.74426(18) 0.0275(6) Uani 1 1 d . . . . .
H3 H 0.580822 0.311407 0.766766 0.033 Uiso 1 1 calc R U . . .
C4 C 0.4323(3) 0.23701(11) 0.66555(17) 0.0243(5) Uani 1 1 d . . . . .
H4 H 0.339173 0.268414 0.635442 0.029 Uiso 1 1 calc R U . . .
C5 C 0.4235(3) 0.16511(11) 0.62951(17) 0.0212(5) Uani 1 1 d . . . . .
C6 C 0.2706(3) 0.13497(11) 0.54934(17) 0.0202(5) Uani 1 1 d . . . . .
C7 C 0.1101(3) 0.14037(11) 0.54801(17) 0.0212(5) Uani 1 1 d . . . . .
C8 C -0.0199(3) 0.27058(11) 0.59127(17) 0.0215(5) Uani 1 1 d . . . . .
C9 C -0.0686(3) 0.32132(12) 0.65441(17) 0.0243(5) Uani 1 1 d . . . . .
H9 H -0.056464 0.310661 0.729289 0.029 Uiso 1 1 calc R U . . .
C10 C -0.1346(3) 0.38729(12) 0.61054(18) 0.0278(6) Uani 1 1 d . . . . .
H10 H -0.168415 0.421522 0.654663 0.033 Uiso 1 1 calc R U . . .
C11 C -0.1510(3) 0.40300(12) 0.50122(18) 0.0281(6) Uani 1 1 d . . . . .
C12 C -0.2491(4) 0.52247(13) 0.5139(2) 0.0464(7) Uani 1 1 d . . . . .
H12A H -0.339988 0.507507 0.541890 0.070 Uiso 1 1 calc R U . . .
H12B H -0.283219 0.566057 0.468726 0.070 Uiso 1 1 calc R U . . .
H12C H -0.147476 0.532702 0.576289 0.070 Uiso 1 1 calc R U . . .
C13 C -0.0374(3) 0.28692(12) 0.48116(17) 0.0262(5) Uani 1 1 d . . . . .
H13 H -0.004838 0.252564 0.436615 0.031 Uiso 1 1 calc R U . . .
C14 C -0.1019(3) 0.35299(12) 0.43735(18) 0.0280(6) Uani 1 1 d . . . . .
H14 H -0.112641 0.364115 0.362832 0.034 Uiso 1 1 calc R U . . .
C15 C 0.7068(3) 0.14628(12) 0.75438(17) 0.0253(5) Uani 1 1 d . . . . .
H15 H 0.800833 0.115300 0.784143 0.030 Uiso 1 1 calc R U . . .
C16 C 0.5637(3) 0.12143(12) 0.67355(17) 0.0235(5) Uani 1 1 d . . . . .
H16 H 0.561613 0.073220 0.647579 0.028 Uiso 1 1 calc R U . . .
C17 C 0.1941(3) 0.05840(11) 0.38617(17) 0.0216(5) Uani 1 1 d . . . . .
C18 C 0.0201(3) 0.06186(11) 0.38457(17) 0.0209(5) Uani 1 1 d . . . . .
C19 C -0.1028(3) 0.02392(12) 0.30267(18) 0.0276(6) Uani 1 1 d . . . . .
H19 H -0.072287 -0.003136 0.248830 0.033 Uiso 1 1 calc R U . . .
C20 C -0.2673(3) 0.02589(12) 0.30035(19) 0.0315(6) Uani 1 1 d . . . . .
H20 H -0.350927 0.000378 0.244532 0.038 Uiso 1 1 calc R U . . .
C21 C -0.3122(3) 0.06524(12) 0.37965(19) 0.0301(6) Uani 1 1 d . . . . .
H21 H -0.426253 0.065886 0.377973 0.036 Uiso 1 1 calc R U . . .
C22 C -0.1927(3) 0.10317(12) 0.46040(18) 0.0260(5) Uani 1 1 d . . . . .
H22 H -0.225038 0.130212 0.513477 0.031 Uiso 1 1 calc R U . . .
C23 C -0.0236(3) 0.10208(11) 0.46469(17) 0.0211(5) Uani 1 1 d . . . . .

loop_
_atom_site_aniso_label
_atom_site_aniso_U_11
_atom_site_aniso_U_22
_atom_site_aniso_U_33
_atom_site_aniso_U_23
_atom_site_aniso_U_13
_atom_site_aniso_U_12
S1 0.0263(4) 0.0317(3) 0.0219(3) 0.0034(3) 0.0117(2) 0.0055(3)
O1 0.0284(10) 0.0421(10) 0.0265(8) -0.0059(8) 0.0034(8) -0.0093(8)
O2 0.0553(13) 0.0295(9) 0.0359(10) -0.0001(8) 0.0053(9) 0.0152(9)
O3 0.0196(9) 0.0240(8) 0.0253(8) -0.0037(7) 0.0088(7) 0.0003(7)
O4 0.0268(10) 0.0283(9) 0.0294(8) -0.0045(7) 0.0118(7) 0.0033(7)
C1 0.0237(15) 0.0575(17) 0.0252(12) -0.0029(12) 0.0021(11) -0.0029(13)
C2 0.0223(14) 0.0337(13) 0.0203(11) -0.0024(10) 0.0091(10) -0.0081(11)
C3 0.0335(16) 0.0237(12) 0.0286(12) -0.0026(10) 0.0146(11) -0.0038(11)
C4 0.0242(14) 0.0246(12) 0.0260(12) 0.0015(10) 0.0108(10) 0.0024(10)
C5 0.0205(14) 0.0243(11) 0.0216(11) 0.0012(9) 0.0109(10) -0.0009(10)
C6 0.0235(14) 0.0174(10) 0.0219(11) 0.0022(9) 0.0104(10) 0.0024(10)
C7 0.0211(14) 0.0210(11) 0.0223(11) 0.0025(9) 0.0080(10) 0.0015(10)
C8 0.0168(13) 0.0274(12) 0.0208(11) -0.0004(10) 0.0068(9) -0.0010(10)
C9 0.0208(14) 0.0326(13) 0.0208(11) -0.0024(10) 0.0087(10) -0.0029(10)
C10 0.0258(15) 0.0291(12) 0.0290(12) -0.0090(10) 0.0097(11) -0.0002(11)
C11 0.0246(15) 0.0264(12) 0.0287(12) -0.0016(10) 0.0023(11) 0.0017(10)
C12 0.050(2) 0.0306(14) 0.0557(17) -0.0065(13) 0.0137(15) 0.0108(13)
C13 0.0303(15) 0.0264(12) 0.0225(11) -0.0017(10) 0.0093(10) 0.0023(11)
C14 0.0325(16) 0.0310(13) 0.0189(11) -0.0016(10) 0.0063(10) -0.0006(11)
C15 0.0198(14) 0.0322(13) 0.0257(11) 0.0022(10) 0.0099(10) 0.0006(10)
C16 0.0211(14) 0.0251(12) 0.0268(12) -0.0035(10) 0.0111(10) 0.0000(10)
C17 0.0261(14) 0.0148(10) 0.0230(11) 0.0024(9) 0.0065(10) 0.0007(10)
C18 0.0171(13) 0.0190(11) 0.0255(11) 0.0052(9) 0.0051(10) 0.0018(9)
C19 0.0285(16) 0.0228(12) 0.0290(12) -0.0003(10) 0.0059(11) 0.0009(10)
C20 0.0235(16) 0.0288(13) 0.0353(13) 0.0016(11) -0.0001(11) -0.0043(11)
C21 0.0187(14) 0.0309(13) 0.0396(14) 0.0074(11) 0.0078(11) -0.0007(11)
C22 0.0216(15) 0.0276(12) 0.0303(12) 0.0057(10) 0.0107(11) 0.0034(10)
C23 0.0200(14) 0.0191(11) 0.0251(11) 0.0072(9) 0.0084(10) 0.0014(9)

loop_
_atom_type_symbol
_atom_type_description
_atom_type_scat_dispersion_real
_atom_type_scat_dispersion_imag
_atom_type_scat_source
C C 0.0033 0.0016 'International Tables Vol C Tables 4.2.6.8 and 6.1.1.4'
H H 0.0000 0.0000 'International Tables Vol C Tables 4.2.6.8 and 6.1.1.4'
O O 0.0106 0.0060 'International Tables Vol C Tables 4.2.6.8 and 6.1.1.4'
S S 0.1246 0.1234 'International Tables Vol C Tables 4.2.6.8 and 6.1.1.4'

loop_
_geom_angle_atom_site_label_1
_geom_angle_atom_site_label_2
_geom_angle_atom_site_label_3
_geom_angle
_geom_angle_site_symmetry_1
_geom_angle_site_symmetry_3
_geom_angle_publ_flag
C7 S1 C8 102.94(10) . . ?
C2 O1 C1 117.73(18) . . ?
C11 O2 C12 117.70(19) . . ?
C17 O3 C6 123.03(17) . . ?
O1 C1 H1A 109.5 . . ?
O1 C1 H1B 109.5 . . ?
O1 C1 H1C 109.5 . . ?
H1A C1 H1B 109.5 . . ?
H1A C1 H1C 109.5 . . ?
H1B C1 H1C 109.5 . . ?
O1 C2 C3 115.5(2) . . ?
O1 C2 C15 124.7(2) . . ?
C15 C2 C3 119.8(2) . . ?
C2 C3 H3 119.6 . . ?
C4 C3 C2 120.7(2) . . ?
C4 C3 H3 119.6 . . ?
C3 C4 H4 119.8 . . ?
C3 C4 C5 120.3(2) . . ?
C5 C4 H4 119.8 . . ?
C4 C5 C6 122.1(2) . . ?
C16 C5 C4 118.1(2) . . ?
C16 C5 C6 119.80(19) . . ?
O3 C6 C5 110.20(18) . . ?
C7 C6 O3 120.9(2) . . ?
C7 C6 C5 128.8(2) . . ?
C6 C7 S1 119.95(17) . . ?
C6 C7 C23 120.4(2) . . ?
C23 C7 S1 119.44(17) . . ?
C9 C8 S1 117.87(16) . . ?
C9 C8 C13 119.0(2) . . ?
C13 C8 S1 123.12(17) . . ?
C8 C9 H9 119.4 . . ?
C8 C9 C10 121.2(2) . . ?
C10 C9 H9 119.4 . . ?
C9 C10 H10 120.3 . . ?
C9 C10 C11 119.3(2) . . ?
C11 C10 H10 120.3 . . ?
O2 C11 C10 124.3(2) . . ?
O2 C11 C14 115.6(2) . . ?
C14 C11 C10 120.1(2) . . ?
O2 C12 H12A 109.5 . . ?
O2 C12 H12B 109.5 . . ?
O2 C12 H12C 109.5 . . ?
H12A C12 H12B 109.5 . . ?
H12A C12 H12C 109.5 . . ?
H12B C12 H12C 109.5 . . ?
C8 C13 H13 120.0 . . ?
C14 C13 C8 120.0(2) . . ?
C14 C13 H13 120.0 . . ?
C11 C14 H14 119.8 . . ?
C13 C14 C11 120.4(2) . . ?
C13 C14 H14 119.8 . . ?
C2 C15 H15 120.4 . . ?
C2 C15 C16 119.2(2) . . ?
C16 C15 H15 120.4 . . ?
C5 C16 H16 119.1 . . ?
C15 C16 C5 121.8(2) . . ?
C15 C16 H16 119.1 . . ?
O3 C17 C18 116.95(18) . . ?
O4 C17 O3 116.4(2) . . ?
O4 C17 C18 126.7(2) . . ?
C19 C18 C17 118.9(2) . . ?
C19 C18 C23 120.5(2) . . ?
C23 C18 C17 120.6(2) . . ?
C18 C19 H19 120.1 . . ?
C20 C19 C18 119.8(2) . . ?
C20 C19 H19 120.1 . . ?
C19 C20 H20 119.9 . . ?
C19 C20 C21 120.2(2) . . ?
C21 C20 H20 119.9 . . ?
C20 C21 H21 119.7 . . ?
C22 C21 C20 120.6(2) . . ?
C22 C21 H21 119.7 . . ?
C21 C22 H22 119.8 . . ?
C21 C22 C23 120.4(2) . . ?
C23 C22 H22 119.8 . . ?
C18 C23 C7 118.0(2) . . ?
C22 C23 C7 123.6(2) . . ?
C22 C23 C18 118.5(2) . . ?

loop_
_geom_bond_atom_site_label_1
_geom_bond_atom_site_label_2
_geom_bond_distance
_geom_bond_site_symmetry_2
_geom_bond_publ_flag
S1 C7 1.767(2) . ?
S1 C8 1.778(2) . ?
O1 C1 1.431(3) . ?
O1 C2 1.370(3) . ?
O2 C11 1.373(3) . ?
O2 C12 1.411(3) . ?
O3 C6 1.387(2) . ?
O3 C17 1.378(3) . ?
O4 C17 1.211(2) . ?
C1 H1A 0.9800 . ?
C1 H1B 0.9800 . ?
C1 H1C 0.9800 . ?
C2 C3 1.387(3) . ?
C2 C15 1.385(3) . ?
C3 H3 0.9500 . ?
C3 C4 1.375(3) . ?
C4 H4 0.9500 . ?
C4 C5 1.402(3) . ?
C5 C6 1.470(3) . ?
C5 C16 1.389(3) . ?
C6 C7 1.344(3) . ?
C7 C23 1.458(3) . ?
C8 C9 1.382(3) . ?
C8 C13 1.400(3) . ?
C9 H9 0.9500 . ?
C9 C10 1.383(3) . ?
C10 H10 0.9500 . ?
C10 C11 1.390(3) . ?
C11 C14 1.381(3) . ?
C12 H12A 0.9800 . ?
C12 H12B 0.9800 . ?
C12 H12C 0.9800 . ?
C13 H13 0.9500 . ?
C13 C14 1.381(3) . ?
C14 H14 0.9500 . ?
C15 H15 0.9500 . ?
C15 C16 1.386(3) . ?
C16 H16 0.9500 . ?
C17 C18 1.454(3) . ?
C18 C19 1.399(3) . ?
C18 C23 1.407(3) . ?
C19 H19 0.9500 . ?
C19 C20 1.371(3) . ?
C20 H20 0.9500 . ?
C20 C21 1.395(3) . ?
C21 H21 0.9500 . ?
C21 C22 1.378(3) . ?
C22 H22 0.9500 . ?
C22 C23 1.401(3) . ?

loop_
_geom_torsion_atom_site_label_1
_geom_torsion_atom_site_label_2
_geom_torsion_atom_site_label_3
_geom_torsion_atom_site_label_4
_geom_torsion
_geom_torsion_site_symmetry_1
_geom_torsion_site_symmetry_2
_geom_torsion_site_symmetry_3
_geom_torsion_site_symmetry_4
_geom_torsion_publ_flag
S1 C7 C23 C18 -176.35(15) . . . . ?
S1 C7 C23 C22 3.5(3) . . . . ?
S1 C8 C9 C10 -179.77(18) . . . . ?
S1 C8 C13 C14 -179.67(18) . . . . ?
O1 C2 C3 C4 -176.86(19) . . . . ?
O1 C2 C15 C16 178.1(2) . . . . ?
O2 C11 C14 C13 -179.2(2) . . . . ?
O3 C6 C7 S1 174.22(14) . . . . ?
O3 C6 C7 C23 0.0(3) . . . . ?
O3 C17 C18 C19 -176.36(17) . . . . ?
O3 C17 C18 C23 3.0(3) . . . . ?
O4 C17 C18 C19 4.0(3) . . . . ?
O4 C17 C18 C23 -176.65(19) . . . . ?
C1 O1 C2 C3 178.47(19) . . . . ?
C1 O1 C2 C15 -1.9(3) . . . . ?
C2 C3 C4 C5 -1.6(3) . . . . ?
C2 C15 C16 C5 -0.9(3) . . . . ?
C3 C2 C15 C16 -2.3(3) . . . . ?
C3 C4 C5 C6 177.2(2) . . . . ?
C3 C4 C5 C16 -1.6(3) . . . . ?
C4 C5 C6 O3 137.03(19) . . . . ?
C4 C5 C6 C7 -46.8(3) . . . . ?
C4 C5 C16 C15 2.8(3) . . . . ?
C5 C6 C7 S1 -1.6(3) . . . . ?
C5 C6 C7 C23 -175.77(19) . . . . ?
C6 O3 C17 O4 174.37(17) . . . . ?
C6 O3 C17 C18 -5.3(3) . . . . ?
C6 C5 C16 C15 -175.95(19) . . . . ?
C6 C7 C23 C18 -2.1(3) . . . . ?
C6 C7 C23 C22 177.8(2) . . . . ?
C7 S1 C8 C9 -179.23(18) . . . . ?
C7 S1 C8 C13 0.7(2) . . . . ?
C8 S1 C7 C6 103.74(18) . . . . ?
C8 S1 C7 C23 -82.01(17) . . . . ?
C8 C9 C10 C11 -0.5(4) . . . . ?
C8 C13 C14 C11 -0.6(4) . . . . ?
C9 C8 C13 C14 0.2(3) . . . . ?
C9 C10 C11 O2 179.7(2) . . . . ?
C9 C10 C11 C14 0.1(4) . . . . ?
C10 C11 C14 C13 0.4(4) . . . . ?
C12 O2 C11 C10 7.5(4) . . . . ?
C12 O2 C11 C14 -172.9(2) . . . . ?
C13 C8 C9 C10 0.3(3) . . . . ?
C15 C2 C3 C4 3.5(3) . . . . ?
C16 C5 C6 O3 -44.3(3) . . . . ?
C16 C5 C6 C7 131.9(2) . . . . ?
C17 O3 C6 C5 -179.58(16) . . . . ?
C17 O3 C6 C7 3.9(3) . . . . ?
C17 C18 C19 C20 179.4(2) . . . . ?
C17 C18 C23 C7 0.5(3) . . . . ?
C17 C18 C23 C22 -179.35(19) . . . . ?
C18 C19 C20 C21 -0.4(3) . . . . ?
C19 C18 C23 C7 179.90(18) . . . . ?
C19 C18 C23 C22 0.0(3) . . . . ?
C19 C20 C21 C22 0.7(3) . . . . ?
C20 C21 C22 C23 -0.7(3) . . . . ?
C21 C22 C23 C7 -179.54(19) . . . . ?
C21 C22 C23 C18 0.3(3) . . . . ?
C23 C18 C19 C20 0.0(3) . . . . ?
